data_7059119
loop_
_publ_author_name
'Zhang, Yunan'
'Zhang, Dajun'
'Zhang, Yu'
'Liu, Lixin'
'Zhang, Xuesong'
'Zhang, Lei'
'Zhang, Yunjie'
'Chang, Liang'
'Fan, Qiushuang'
'Zhang, Yongbiao'
'Xi, Jiaming'
'Zhang, Qiang'

_publ_section_title
;
 Improving solubility and avoiding hygroscopicity of tetrahydroberberine
 by forming hydrochloride salts by introducing solvents: [HTHB]Cl,
 [HTHB]Cl&#x00B7;CH3OH and [HTHB]Cl&#x00B7;CH3COOH
;
_journal_issue 22
_journal_name_full 'New Journal of Chemistry'
_journal_page_first 13268
_journal_paper_doi 10.1039/C7NJ02423A
_journal_volume 41
_journal_year 2017
_chemical_formula_moiety '	C20 H22 N O4, C2 H4 O2, Cl'
_chemical_formula_sum 'C22 H26 Cl N O6'
_chemical_formula_weight 435.89
_space_group_crystal_system monoclinic
_space_group_IT_number 14
_space_group_name_Hall '-P 2ybc'
_space_group_name_H-M_alt 'P 1 21/c 1'
_atom_sites_solution_hydrogens mixed
_audit_creation_method SHELXL-2014/7
_audit_update_record
;
2017-05-01 deposited with the CCDC.
2017-09-26 downloaded from the CCDC.
;
_cell_angle_alpha 90
_cell_angle_beta 90
_cell_angle_gamma 90
_cell_formula_units_Z 8
_cell_length_a 35.9919(19)
_cell_length_b 7.4630(5)
_cell_length_c 16.1702(11)
_cell_measurement_reflns_used 3732
_cell_measurement_temperature 293(2)
_cell_measurement_theta_max 29.0060
_cell_measurement_theta_min 3.9550
_cell_volume 4343.4(5)
_computing_structure_refinement 'SHELXL-2014/7 (Sheldrick, 2014)'
_diffrn_ambient_temperature 293(2)
_diffrn_measured_fraction_theta_full 0.874
_diffrn_measured_fraction_theta_max 0.874
_diffrn_measurement_device_type 'New Gemini, Dual, Cu at zero, EosS2'
_diffrn_radiation_type MoK\a
_diffrn_radiation_wavelength 0.71073
_diffrn_reflns_av_R_equivalents 0.0212
_diffrn_reflns_av_unetI/netI 0.0272
_diffrn_reflns_Laue_measured_fraction_full 0.874
_diffrn_reflns_Laue_measured_fraction_max 0.874
_diffrn_reflns_limit_h_max 41
_diffrn_reflns_limit_h_min -39
_diffrn_reflns_limit_k_max 8
_diffrn_reflns_limit_k_min -7
_diffrn_reflns_limit_l_max 18
_diffrn_reflns_limit_l_min -14
_diffrn_reflns_number 9750
_diffrn_reflns_point_group_measured_fraction_full 0.874
_diffrn_reflns_point_group_measured_fraction_max 0.874
_diffrn_reflns_theta_full 23.996
_diffrn_reflns_theta_max 23.996
_diffrn_reflns_theta_min 3.453
_exptl_absorpt_coefficient_mu 0.214
_exptl_absorpt_correction_T_max 1.00000
_exptl_absorpt_correction_T_min 0.79267
_exptl_absorpt_correction_type multi-scan
_exptl_crystal_colour yellow
_exptl_crystal_density_diffrn 1.333
_exptl_crystal_description block
_exptl_crystal_F_000 1840
_exptl_crystal_size_max 0.220
_exptl_crystal_size_mid 0.200
_exptl_crystal_size_min 0.180
_refine_diff_density_max 1.643
_refine_diff_density_min -0.595
_refine_diff_density_rms 0.115
_refine_ls_extinction_method none
_refine_ls_goodness_of_fit_ref 1.063
_refine_ls_hydrogen_treatment mixed
_refine_ls_matrix_type full
_refine_ls_number_parameters 549
_refine_ls_number_reflns 6821
_refine_ls_number_restraints 0
_refine_ls_restrained_S_all 1.063
_refine_ls_R_factor_all 0.1472
_refine_ls_R_factor_gt 0.1427
_refine_ls_shift/su_max 0.000
_refine_ls_shift/su_mean 0.000
_refine_ls_structure_factor_coef Fsqd
_refine_ls_weighting_details 'w=1/[\s^2^(Fo^2^)+(0.0901P)^2^+70.4680P] where P=(Fo^2^+2Fc^2^)/3'
_refine_ls_weighting_scheme calc
_refine_ls_wR_factor_gt 0.3547
_refine_ls_wR_factor_ref 0.3563
_reflns_Friedel_coverage 0.000
_reflns_number_gt 5503
_reflns_number_total 6821
_reflns_threshold_expression 'I > 2\s(I)'
_cod_data_source_file c7nj02423a2.cif
_cod_data_source_block shelx_CCDC1
_cod_original_sg_symbol_H-M 'P 21/c'
_cod_database_code 7059119
_shelx_shelxl_version_number 2014/7
_shelx_space_group_comment
;
The symmetry employed for this shelxl refinement is uniquely defined
by the following loop, which should always be used as a source of
symmetry information in preference to the above space-group names.
They are only intended as comments.
;
_shelx_estimated_absorpt_t_min 0.967
_shelx_estimated_absorpt_t_max 0.973

loop_
_space_group_symop_operation_xyz
'x, y, z'
'-x, y+1/2, -z+1/2'
'-x, -y, -z'
'x, -y-1/2, z-1/2'

loop_
_atom_site_label
_atom_site_type_symbol
_atom_site_fract_x
_atom_site_fract_y
_atom_site_fract_z
_atom_site_U_iso_or_equiv
_atom_site_adp_type
_atom_site_occupancy
_atom_site_site_symmetry_order
_atom_site_calc_flag
_atom_site_refinement_flags_posn
_atom_site_refinement_flags_adp
O1 O 0.54629(19) 0.8516(11) 0.2037(5) 0.056(2) Uani 1 1 d . .
O2 O 0.49732(19) 0.9467(13) 0.2861(4) 0.062(2) Uani 1 1 d . .
O4 O 0.2306(2) 0.734(2) -0.0022(5) 0.102(4) Uani 1 1 d . .
O3 O 0.2901(2) 0.7508(14) -0.1044(5) 0.070(2) Uani 1 1 d . .
N1 N 0.3987(2) 0.7479(11) -0.0120(4) 0.0323(17) Uani 1 1 d . .
C17 C 0.4433(2) 0.8565(11) 0.0981(6) 0.030(2) Uani 1 1 d . .
C5 C 0.4723(2) 0.7979(13) 0.0482(5) 0.035(2) Uani 1 1 d . .
C4 C 0.5083(3) 0.7908(15) 0.0804(6) 0.045(3) Uani 1 1 d . .
H4 H 0.5280 0.7481 0.0487 0.054 Uiso 1 1 calc R U
C6 C 0.4659(2) 0.7342(13) -0.0395(6) 0.037(2) Uani 1 1 d . .
H6A H 0.4673 0.6044 -0.0409 0.045 Uiso 1 1 calc R U
H6B H 0.4854 0.7808 -0.0748 0.045 Uiso 1 1 calc R U
C7 C 0.4286(2) 0.7934(14) -0.0730(6) 0.041(2) Uani 1 1 d . .
H7A H 0.4288 0.9217 -0.0828 0.049 Uiso 1 1 calc R U
H7B H 0.4237 0.7338 -0.1252 0.049 Uiso 1 1 calc R U
C1 C 0.4494(3) 0.9104(12) 0.1791(6) 0.036(2) Uani 1 1 d . .
H1 H 0.4299 0.9499 0.2122 0.044 Uiso 1 1 calc R U
C16 C 0.4030(3) 0.8586(12) 0.0664(6) 0.034(2) Uani 1 1 d . .
H16 H 0.3959 0.9826 0.0546 0.040 Uiso 1 1 calc R U
C15 C 0.3759(2) 0.7804(15) 0.1298(6) 0.040(2) Uani 1 1 d . .
H15A H 0.3845 0.6626 0.1464 0.048 Uiso 1 1 calc R U
H15B H 0.3757 0.8562 0.1786 0.048 Uiso 1 1 calc R U
C3 C 0.5139(2) 0.8481(13) 0.1592(6) 0.037(2) Uani 1 1 d . .
C2 C 0.4848(3) 0.9039(13) 0.2087(6) 0.041(2) Uani 1 1 d . .
C9 C 0.3305(3) 0.7627(16) 0.0112(6) 0.048(3) Uani 1 1 d . .
C8 C 0.3617(3) 0.7759(16) -0.0503(6) 0.045(3) Uani 1 1 d . .
H8B H 0.3581 0.6871 -0.0933 0.055 Uiso 1 1 calc R U
H8A H 0.3612 0.8933 -0.0760 0.055 Uiso 1 1 calc R U
C14 C 0.3366(3) 0.7649(17) 0.0963(6) 0.048(3) Uani 1 1 d . .
C13 C 0.3071(3) 0.761(2) 0.1488(7) 0.067(4) Uani 1 1 d . .
H13 H 0.3110 0.7693 0.2056 0.081 Uiso 1 1 calc R U
C12 C 0.2714(3) 0.746(2) 0.1189(8) 0.083(5) Uani 1 1 d . .
H12 H 0.2515 0.7421 0.1556 0.099 Uiso 1 1 calc R U
C10 C 0.2949(3) 0.750(2) -0.0197(7) 0.066(4) Uani 1 1 d . .
C11 C 0.2649(3) 0.736(2) 0.0346(8) 0.076(4) Uani 1 1 d . .
C18 C 0.5362(3) 0.9131(18) 0.2841(8) 0.063(3) Uani 1 1 d . .
H18A H 0.5425 0.8232 0.3250 0.076 Uiso 1 1 calc R U
H18B H 0.5497 1.0221 0.2971 0.076 Uiso 1 1 calc R U
C20 C 0.1989(3) 0.727(3) 0.0510(9) 0.096(6) Uani 1 1 d . .
H20A H 0.1969 0.8380 0.0809 0.144 Uiso 1 1 calc R U
H20C H 0.2015 0.6299 0.0893 0.144 Uiso 1 1 calc R U
H20B H 0.1769 0.7098 0.0184 0.144 Uiso 1 1 calc R U
O7 O 0.2099(2) 0.2436(14) -0.1039(5) 0.069(3) Uani 1 1 d . .
O8 O 0.2694(2) 0.251(2) -0.0015(5) 0.101(4) Uani 1 1 d . .
O5 O -0.04653(18) 0.1518(11) 0.2044(5) 0.053(2) Uani 1 1 d . .
O6 O 0.0024(2) 0.0557(13) 0.2858(4) 0.061(2) Uani 1 1 d . .
N2 N 0.1012(2) 0.2451(10) -0.0111(5) 0.0301(17) Uani 1 1 d . .
C37 C 0.0568(2) 0.1464(12) 0.0977(6) 0.034(2) Uani 1 1 d . .
C27 C 0.0713(2) 0.2052(13) -0.0726(6) 0.036(2) Uani 1 1 d . .
H27A H 0.0706 0.0775 -0.0836 0.043 Uiso 1 1 calc R U
H27B H 0.0765 0.2667 -0.1242 0.043 Uiso 1 1 calc R U
C29 C 0.1696(3) 0.2295(15) 0.0113(6) 0.045(2) Uani 1 1 d . .
C34 C 0.1630(3) 0.2261(15) 0.0968(6) 0.043(2) Uani 1 1 d . .
C21 C 0.0502(3) 0.0903(13) 0.1791(6) 0.040(2) Uani 1 1 d . .
H21 H 0.0697 0.0495 0.2120 0.048 Uiso 1 1 calc R U
C28 C 0.1385(2) 0.2195(14) -0.0504(6) 0.039(2) Uani 1 1 d . .
H28A H 0.1422 0.3109 -0.0922 0.047 Uiso 1 1 calc R U
H28B H 0.1392 0.1037 -0.0776 0.047 Uiso 1 1 calc R U
C23 C -0.0140(2) 0.1576(12) 0.1591(6) 0.034(2) Uani 1 1 d . .
C25 C 0.0281(2) 0.2017(11) 0.0480(5) 0.030(2) Uani 1 1 d . .
C26 C 0.0346(3) 0.2657(15) -0.0393(6) 0.042(2) Uani 1 1 d . .
H26A H 0.0149 0.2206 -0.0746 0.051 Uiso 1 1 calc R U
H26B H 0.0336 0.3955 -0.0405 0.051 Uiso 1 1 calc R U
C30 C 0.2054(3) 0.239(2) -0.0190(7) 0.069(4) Uani 1 1 d . .
C22 C 0.0148(3) 0.0963(14) 0.2094(6) 0.041(2) Uani 1 1 d . .
C31 C 0.2358(3) 0.241(2) 0.0347(8) 0.077(4) Uani 1 1 d . .
C33 C 0.1934(3) 0.229(2) 0.1489(7) 0.063(4) Uani 1 1 d . .
H33 H 0.1896 0.2225 0.2057 0.076 Uiso 1 1 calc R U
C38 C -0.0368(3) 0.0852(19) 0.2851(8) 0.064(3) Uani 1 1 d . .
H38A H -0.0436 0.1717 0.3272 0.077 Uiso 1 1 calc R U
H38B H -0.0499 -0.0259 0.2962 0.077 Uiso 1 1 calc R U
C32 C 0.2295(3) 0.240(3) 0.1193(8) 0.082(5) Uani 1 1 d . .
H32 H 0.2493 0.2458 0.1560 0.099 Uiso 1 1 calc R U
C35 C 0.1245(2) 0.2164(13) 0.1297(6) 0.037(2) Uani 1 1 d . .
H35A H 0.1165 0.3355 0.1458 0.045 Uiso 1 1 calc R U
H35B H 0.1243 0.1414 0.1787 0.045 Uiso 1 1 calc R U
C36 C 0.0971(2) 0.1401(13) 0.0661(6) 0.037(2) Uani 1 1 d . .
H36 H 0.1037 0.0151 0.0547 0.044 Uiso 1 1 calc R U
C40 C 0.3015(3) 0.252(3) 0.0512(9) 0.095(6) Uani 1 1 d . .
H40A H 0.3043 0.1359 0.0764 0.142 Uiso 1 1 calc R U
H40C H 0.2985 0.3408 0.0935 0.142 Uiso 1 1 calc R U
H40B H 0.3232 0.2786 0.0190 0.142 Uiso 1 1 calc R U
C24 C -0.0087(2) 0.2059(12) 0.0800(6) 0.037(2) Uani 1 1 d . .
H24 H -0.0285 0.2412 0.0470 0.045 Uiso 1 1 calc R U
C39 C 0.2287(6) 0.072(3) -0.1402(12) 0.135(8) Uani 1 1 d . .
H39A H 0.2143 -0.0315 -0.1254 0.203 Uiso 1 1 calc R U
H39C H 0.2533 0.0606 -0.1182 0.203 Uiso 1 1 calc R U
H39B H 0.2299 0.0817 -0.1993 0.203 Uiso 1 1 calc R U
O10 O 0.1196(3) 0.9597(12) 0.3137(5) 0.075(3) Uani 1 1 d . .
O9 O 0.1292(3) 0.7080(11) 0.3816(5) 0.067(2) Uani 1 1 d . .
H9 H 0.1242 0.7689 0.4223 0.100 Uiso 1 1 d R U
C42 C 0.1458(5) 0.716(2) 0.2426(9) 0.100(5) Uani 1 1 d . .
H42A H 0.1319 0.7514 0.1946 0.150 Uiso 1 1 calc R U
H42C H 0.1436 0.5892 0.2504 0.150 Uiso 1 1 calc R U
H42B H 0.1715 0.7471 0.2350 0.150 Uiso 1 1 calc R U
C41 C 0.1314(4) 0.809(2) 0.3149(7) 0.064(3) Uani 1 1 d . .
O12 O 0.3803(3) 0.0421(12) 0.3133(5) 0.072(2) Uani 1 1 d . .
O11 O 0.3713(3) 0.2937(12) 0.3820(5) 0.071(2) Uani 1 1 d . .
H11 H 0.3812 0.2365 0.4193 0.107 Uiso 1 1 d R U
C44 C 0.3693(4) 0.192(2) 0.3146(7) 0.069(4) Uani 1 1 d . .
C43 C 0.3539(6) 0.290(3) 0.2429(9) 0.110(6) Uani 1 1 d . .
H43C H 0.3733 0.3122 0.2035 0.164 Uiso 1 1 calc R U
H43B H 0.3436 0.4018 0.2610 0.164 Uiso 1 1 calc R U
H43A H 0.3348 0.2190 0.2175 0.164 Uiso 1 1 calc R U
Cl2 Cl 0.09553(7) 0.6475(3) 0.03695(16) 0.0478(7) Uani 1 1 d . .
Cl1 Cl 0.40483(7) 1.3500(3) 0.03679(17) 0.0480(7) Uani 1 1 d . .
C19 C 0.2745(7) 0.551(3) -0.1419(15) 0.158(9) Uiso 1 1 d . .
H19A H 0.2716 0.5589 -0.2008 0.237 Uiso 1 1 calc R U
H19C H 0.2921 0.4585 -0.1289 0.237 Uiso 1 1 calc R U
H19B H 0.2510 0.5227 -0.1171 0.237 Uiso 1 1 calc R U
H1N H 0.402(2) 0.635(13) 0.014(5) 0.03(2) Uiso 1 1 d . .
H2N H 0.1008(19) 0.351(11) -0.001(4) 0.003(18) Uiso 1 1 d . .

loop_
_atom_site_aniso_label
_atom_site_aniso_U_11
_atom_site_aniso_U_22
_atom_site_aniso_U_33
_atom_site_aniso_U_23
_atom_site_aniso_U_13
_atom_site_aniso_U_12
O1 0.037(4) 0.071(5) 0.060(5) -0.005(4) -0.006(3) 0.000(4)
O2 0.041(4) 0.100(7) 0.047(5) -0.018(5) -0.004(3) -0.004(4)
O4 0.032(4) 0.206(13) 0.068(6) 0.024(7) -0.001(4) -0.022(6)
O3 0.052(4) 0.106(7) 0.052(5) 0.003(5) -0.005(4) -0.023(5)
N1 0.036(4) 0.032(4) 0.029(4) 0.008(4) 0.004(3) 0.004(4)
C17 0.021(4) 0.024(4) 0.045(6) 0.007(4) 0.004(4) 0.000(4)
C5 0.034(5) 0.035(5) 0.035(5) -0.002(4) 0.009(4) 0.001(4)
C4 0.027(5) 0.054(6) 0.054(7) 0.005(5) 0.015(4) 0.001(5)
C6 0.036(5) 0.032(5) 0.044(6) 0.000(4) 0.011(4) -0.002(4)
C7 0.036(5) 0.047(6) 0.038(5) -0.001(5) 0.009(4) -0.010(5)
C1 0.037(5) 0.026(5) 0.046(6) -0.012(4) 0.010(4) 0.000(4)
C16 0.040(5) 0.020(4) 0.040(5) 0.002(4) -0.001(4) 0.000(4)
C15 0.028(5) 0.059(7) 0.034(5) -0.001(5) 0.005(4) 0.001(5)
C3 0.029(5) 0.038(5) 0.044(6) -0.002(5) -0.004(4) -0.004(4)
C2 0.045(6) 0.031(5) 0.047(6) -0.003(5) 0.003(5) -0.010(5)
C9 0.036(5) 0.063(7) 0.043(6) 0.003(5) 0.004(4) -0.011(5)
C8 0.038(5) 0.065(7) 0.034(5) 0.003(5) -0.001(4) -0.010(5)
C14 0.032(5) 0.072(8) 0.040(6) 0.009(6) 0.002(4) 0.002(5)
C13 0.036(6) 0.117(11) 0.049(7) -0.001(7) 0.009(5) 0.028(7)
C12 0.031(6) 0.151(15) 0.066(8) 0.024(9) 0.015(5) 0.003(8)
C10 0.049(6) 0.105(11) 0.044(7) 0.009(7) -0.003(5) -0.014(7)
C11 0.038(6) 0.127(13) 0.062(8) -0.014(9) 0.002(5) -0.008(8)
C18 0.059(7) 0.058(7) 0.073(8) -0.008(7) -0.019(6) 0.007(6)
C20 0.029(6) 0.166(17) 0.094(10) 0.010(11) 0.005(6) 0.006(9)
O7 0.039(4) 0.117(8) 0.051(5) -0.019(5) 0.005(3) -0.003(5)
O8 0.029(4) 0.205(13) 0.068(6) -0.011(7) -0.001(4) -0.022(6)
O5 0.034(4) 0.065(5) 0.062(5) 0.001(4) 0.002(3) -0.003(4)
O6 0.045(4) 0.091(6) 0.047(4) 0.015(4) 0.003(3) 0.001(4)
N2 0.036(4) 0.018(4) 0.037(4) -0.003(3) -0.005(3) -0.003(3)
C37 0.029(5) 0.033(5) 0.039(5) 0.000(4) -0.006(4) -0.001(4)
C27 0.037(5) 0.035(5) 0.035(5) 0.000(4) -0.007(4) -0.011(4)
C29 0.037(5) 0.055(7) 0.042(6) 0.004(5) -0.004(4) -0.002(5)
C34 0.035(5) 0.054(6) 0.040(6) -0.003(5) -0.003(4) 0.000(5)
C21 0.034(5) 0.034(5) 0.052(6) 0.013(5) -0.013(4) 0.002(4)
C28 0.032(5) 0.041(6) 0.045(6) 0.000(5) 0.001(4) -0.005(4)
C23 0.024(4) 0.032(5) 0.046(6) -0.003(4) -0.001(4) -0.006(4)
C25 0.037(5) 0.015(4) 0.037(5) 0.001(4) -0.009(4) -0.008(4)
C26 0.042(5) 0.047(6) 0.038(5) -0.005(5) -0.012(4) -0.003(5)
C30 0.033(5) 0.126(12) 0.048(7) -0.006(8) 0.003(5) 0.003(7)
C22 0.039(5) 0.039(5) 0.045(6) 0.003(5) 0.002(4) 0.000(5)
C31 0.029(5) 0.142(14) 0.061(8) -0.011(9) 0.002(5) 0.002(8)
C33 0.043(6) 0.104(11) 0.042(6) 0.000(7) -0.008(5) 0.013(7)
C38 0.050(6) 0.075(9) 0.067(8) 0.012(7) 0.008(6) 0.005(6)
C32 0.035(6) 0.153(15) 0.059(8) 0.006(9) -0.010(5) -0.004(8)
C35 0.041(5) 0.036(5) 0.034(5) -0.002(4) -0.004(4) 0.002(4)
C36 0.033(5) 0.038(5) 0.041(5) -0.005(5) -0.001(4) 0.002(4)
C40 0.028(6) 0.169(17) 0.087(10) -0.018(11) -0.005(6) 0.001(9)
C24 0.029(5) 0.030(5) 0.053(6) -0.001(5) -0.014(4) 0.003(4)
C39 0.16(2) 0.116(17) 0.126(16) 0.001(14) 0.035(14) -0.003(15)
O10 0.101(7) 0.055(6) 0.070(6) 0.008(5) -0.014(5) 0.000(5)
O9 0.095(6) 0.044(5) 0.060(5) 0.001(4) -0.004(5) 0.022(4)
C42 0.127(14) 0.104(13) 0.068(9) -0.023(9) 0.003(9) 0.010(12)
C41 0.064(8) 0.085(10) 0.042(7) 0.002(7) -0.015(6) 0.012(7)
O12 0.091(7) 0.049(5) 0.075(6) -0.014(4) 0.016(5) 0.003(5)
O11 0.090(6) 0.064(6) 0.060(5) -0.007(4) 0.003(5) 0.021(5)
C44 0.061(7) 0.099(11) 0.047(7) 0.010(7) 0.023(6) 0.016(8)
C43 0.166(18) 0.105(14) 0.058(9) 0.010(9) -0.013(10) 0.005(13)
Cl2 0.0513(15) 0.0370(14) 0.0550(16) -0.0045(12) 0.0025(12) 0.0013(12)
Cl1 0.0494(14) 0.0387(14) 0.0560(16) 0.0047(12) -0.0013(12) 0.0025(12)

loop_
_atom_type_symbol
_atom_type_description
_atom_type_scat_dispersion_real
_atom_type_scat_dispersion_imag
_atom_type_scat_source
C C 0.0033 0.0016 'International Tables Vol C Tables 4.2.6.8 and 6.1.1.4'
H H 0.0000 0.0000 'International Tables Vol C Tables 4.2.6.8 and 6.1.1.4'
Cl Cl 0.1484 0.1585 'International Tables Vol C Tables 4.2.6.8 and 6.1.1.4'
N N 0.0061 0.0033 'International Tables Vol C Tables 4.2.6.8 and 6.1.1.4'
O O 0.0106 0.0060 'International Tables Vol C Tables 4.2.6.8 and 6.1.1.4'

loop_
_geom_angle_atom_site_label_1
_geom_angle_atom_site_label_2
_geom_angle_atom_site_label_3
_geom_angle
C3 O1 C18 105.5(8)
C2 O2 C18 105.2(8)
C11 O4 C20 117.3(10)
C10 O3 C19 113.0(12)
C8 N1 C7 109.7(7)
C8 N1 C16 111.4(7)
C7 N1 C16 110.5(7)
C8 N1 H1N 116(5)
C7 N1 H1N 113(5)
C16 N1 H1N 96(5)
C1 C17 C5 121.4(8)
C1 C17 C16 117.4(7)
C5 C17 C16 121.1(8)
C17 C5 C4 119.5(9)
C17 C5 C6 121.9(8)
C4 C5 C6 118.6(8)
C3 C4 C5 118.3(8)
C3 C4 H4 120.9
C5 C4 H4 120.9
C5 C6 C7 112.2(8)
C5 C6 H6A 109.2
C7 C6 H6A 109.2
C5 C6 H6B 109.2
C7 C6 H6B 109.2
H6A C6 H6B 107.9
N1 C7 C6 109.6(8)
N1 C7 H7A 109.8
C6 C7 H7A 109.8
N1 C7 H7B 109.8
C6 C7 H7B 109.8
H7A C7 H7B 108.2
C2 C1 C17 118.0(8)
C2 C1 H1 121.0
C17 C1 H1 121.0
N1 C16 C17 111.7(7)
N1 C16 C15 106.6(7)
C17 C16 C15 112.0(7)
N1 C16 H16 108.8
C17 C16 H16 108.8
C15 C16 H16 108.8
C14 C15 C16 112.6(8)
C14 C15 H15A 109.1
C16 C15 H15A 109.1
C14 C15 H15B 109.1
C16 C15 H15B 109.1
H15A C15 H15B 107.8
C4 C3 O1 128.6(9)
C4 C3 C2 121.7(9)
O1 C3 C2 109.6(9)
C1 C2 O2 128.4(9)
C1 C2 C3 121.1(9)
O2 C2 C3 110.5(9)
C10 C9 C14 120.5(9)
C10 C9 C8 117.4(9)
C14 C9 C8 122.1(9)
N1 C8 C9 112.7(8)
N1 C8 H8B 109.1
C9 C8 H8B 109.1
N1 C8 H8A 109.1
C9 C8 H8A 109.1
H8B C8 H8A 107.8
C13 C14 C9 119.4(9)
C13 C14 C15 120.4(9)
C9 C14 C15 120.1(8)
C14 C13 C12 120.8(11)
C14 C13 H13 119.6
C12 C13 H13 119.6
C13 C12 C11 120.4(10)
C13 C12 H12 119.8
C11 C12 H12 119.8
O3 C10 C9 118.5(10)
O3 C10 C11 121.8(10)
C9 C10 C11 119.7(11)
O4 C11 C12 125.4(11)
O4 C11 C10 115.1(11)
C12 C11 C10 119.0(10)
O2 C18 O1 109.2(9)
O2 C18 H18A 109.8
O1 C18 H18A 109.8
O2 C18 H18B 109.8
O1 C18 H18B 109.8
H18A C18 H18B 108.3
O4 C20 H20A 109.5
O4 C20 H20C 109.5
H20A C20 H20C 109.5
O4 C20 H20B 109.5
H20A C20 H20B 109.5
H20C C20 H20B 109.5
C30 O7 C39 113.7(12)
C31 O8 C40 117.7(10)
C23 O5 C38 106.7(7)
C22 O6 C38 106.6(8)
C36 N2 C28 112.4(7)
C36 N2 C27 112.5(7)
C28 N2 C27 109.8(7)
C36 N2 H2N 110(5)
C28 N2 H2N 103(5)
C27 N2 H2N 109(5)
C25 C37 C21 120.9(8)
C25 C37 C36 121.6(8)
C21 C37 C36 117.5(8)
N2 C27 C26 109.7(7)
N2 C27 H27A 109.7
C26 C27 H27A 109.7
N2 C27 H27B 109.7
C26 C27 H27B 109.7
H27A C27 H27B 108.2
C30 C29 C34 120.6(9)
C30 C29 C28 117.6(9)
C34 C29 C28 121.9(9)
C33 C34 C29 117.8(9)
C33 C34 C35 121.4(9)
C29 C34 C35 120.8(8)
C22 C21 C37 119.0(8)
C22 C21 H21 120.5
C37 C21 H21 120.5
N2 C28 C29 112.3(8)
N2 C28 H28A 109.1
C29 C28 H28A 109.1
N2 C28 H28B 109.1
C29 C28 H28B 109.1
H28A C28 H28B 107.9
C24 C23 O5 129.5(8)
C24 C23 C22 122.4(8)
O5 C23 C22 108.1(8)
C37 C25 C24 119.6(8)
C37 C25 C26 121.7(8)
C24 C25 C26 118.6(8)
C27 C26 C25 112.3(8)
C27 C26 H26A 109.2
C25 C26 H26A 109.2
C27 C26 H26B 109.2
C25 C26 H26B 109.2
H26A C26 H26B 107.9
C29 C30 O7 117.7(9)
C29 C30 C31 120.8(10)
O7 C30 C31 121.5(9)
O6 C22 C21 129.1(9)
O6 C22 C23 111.2(8)
C21 C22 C23 119.7(9)
O8 C31 C32 125.3(10)
O8 C31 C30 115.8(11)
C32 C31 C30 118.9(10)
C34 C33 C32 122.2(10)
C34 C33 H33 118.9
C32 C33 H33 118.9
O6 C38 O5 107.4(9)
O6 C38 H38A 110.2
O5 C38 H38A 110.2
O6 C38 H38B 110.2
O5 C38 H38B 110.2
H38A C38 H38B 108.5
C31 C32 C33 119.7(10)
C31 C32 H32 120.1
C33 C32 H32 120.1
C34 C35 C36 112.1(8)
C34 C35 H35A 109.2
C36 C35 H35A 109.2
C34 C35 H35B 109.2
C36 C35 H35B 109.2
H35A C35 H35B 107.9
N2 C36 C35 107.7(7)
N2 C36 C37 111.1(7)
C35 C36 C37 111.8(7)
N2 C36 H36 108.7
C35 C36 H36 108.7
C37 C36 H36 108.7
O8 C40 H40A 109.5
O8 C40 H40C 109.5
H40A C40 H40C 109.5
O8 C40 H40B 109.5
H40A C40 H40B 109.5
H40C C40 H40B 109.5
C23 C24 C25 118.4(8)
C23 C24 H24 120.8
C25 C24 H24 120.8
O7 C39 H39A 109.5
O7 C39 H39C 109.5
H39A C39 H39C 109.5
O7 C39 H39B 109.5
H39A C39 H39B 109.5
H39C C39 H39B 109.5
C41 O9 H9 110.6
C41 C42 H42A 109.5
C41 C42 H42C 109.5
H42A C42 H42C 109.5
C41 C42 H42B 109.5
H42A C42 H42B 109.5
H42C C42 H42B 109.5
O10 C41 O9 121.9(12)
O10 C41 C42 123.8(13)
O9 C41 C42 114.0(13)
C44 O11 H11 109.4
O12 C44 O11 122.1(12)
O12 C44 C43 125.1(14)
O11 C44 C43 112.7(14)
C44 C43 H43C 109.5
C44 C43 H43B 109.5
H43C C43 H43B 109.5
C44 C43 H43A 109.5
H43C C43 H43A 109.5
H43B C43 H43A 109.5
O3 C19 H19A 109.5
O3 C19 H19C 109.5
H19A C19 H19C 109.5
O3 C19 H19B 109.5
H19A C19 H19B 109.5
H19C C19 H19B 109.5

loop_
_geom_bond_atom_site_label_1
_geom_bond_atom_site_label_2
_geom_bond_distance
O1 C3 1.370(11)
O1 C18 1.425(14)
O2 C2 1.369(12)
O2 C18 1.421(14)
O4 C11 1.371(14)
O4 C20 1.429(14)
O3 C10 1.381(13)
O3 C19 1.70(3)
N1 C8 1.481(12)
N1 C7 1.499(11)
N1 C16 1.522(12)
N1 H1N 0.95(9)
C17 C1 1.387(13)
C17 C5 1.390(12)
C17 C16 1.538(12)
C5 C4 1.399(13)
C5 C6 1.513(13)
C4 C3 1.359(14)
C4 H4 0.9300
C6 C7 1.514(13)
C6 H6A 0.9700
C6 H6B 0.9700
C7 H7A 0.9700
C7 H7B 0.9700
C1 C2 1.362(13)
C1 H1 0.9300
C16 C15 1.531(12)
C16 H16 0.9800
C15 C14 1.518(12)
C15 H15A 0.9700
C15 H15B 0.9700
C3 C2 1.383(13)
C9 C10 1.377(15)
C9 C14 1.394(14)
C9 C8 1.506(13)
C8 H8B 0.9700
C8 H8A 0.9700
C14 C13 1.361(14)
C13 C12 1.378(16)
C13 H13 0.9300
C12 C11 1.385(17)
C12 H12 0.9300
C10 C11 1.397(16)
C18 H18A 0.9700
C18 H18B 0.9700
C20 H20A 0.9600
C20 H20C 0.9600
C20 H20B 0.9600
O7 C30 1.383(13)
O7 C39 1.56(2)
O8 C31 1.345(13)
O8 C40 1.436(13)
O5 C23 1.382(11)
O5 C38 1.439(14)
O6 C22 1.348(12)
O6 C38 1.431(13)
N2 C36 1.481(12)
N2 C28 1.496(11)
N2 C27 1.496(11)
N2 H2N 0.81(8)
C37 C25 1.372(12)
C37 C21 1.402(13)
C37 C36 1.538(12)
C27 C26 1.497(13)
C27 H27A 0.9700
C27 H27B 0.9700
C29 C30 1.380(14)
C29 C34 1.403(14)
C29 C28 1.499(13)
C34 C33 1.382(14)
C34 C35 1.485(13)
C21 C22 1.365(13)
C21 H21 0.9300
C28 H28A 0.9700
C28 H28B 0.9700
C23 C24 1.342(13)
C23 C22 1.397(13)
C25 C24 1.421(12)
C25 C26 1.509(13)
C26 H26A 0.9700
C26 H26B 0.9700
C30 C31 1.399(16)
C31 C32 1.387(17)
C33 C32 1.385(15)
C33 H33 0.9300
C38 H38A 0.9700
C38 H38B 0.9700
C32 H32 0.9300
C35 C36 1.536(13)
C35 H35A 0.9700
C35 H35B 0.9700
C36 H36 0.9800
C40 H40A 0.9600
C40 H40C 0.9600
C40 H40B 0.9600
C24 H24 0.9300
C39 H39A 0.9600
C39 H39C 0.9600
C39 H39B 0.9600
O10 C41 1.203(16)
O9 C41 1.317(15)
O9 H9 0.8200
C42 C41 1.456(18)
C42 H42A 0.9600
C42 H42C 0.9600
C42 H42B 0.9600
O12 C44 1.190(16)
O11 C44 1.327(15)
O11 H11 0.8200
C44 C43 1.478(19)
C43 H43C 0.9600
C43 H43B 0.9600
C43 H43A 0.9600
C19 H19A 0.9600
C19 H19C 0.9600
C19 H19B 0.9600

loop_
_geom_hbond_atom_site_label_D
_geom_hbond_atom_site_label_H
_geom_hbond_atom_site_label_A
_geom_hbond_distance_DH
_geom_hbond_distance_HA
_geom_hbond_distance_DA
_geom_hbond_angle_DHA
_geom_hbond_site_symmetry_A
C4 H4 Cl1 0.93 2.88 3.803(10) 172.0 3_675
C1 H1 O12 0.93 2.52 3.443(12) 174.4 1_565
C16 H16 Cl1 0.98 2.78 3.699(9) 157.4 .
C15 H15B O12 0.97 2.59 3.556(13) 174.8 1_565
C8 H8B O12 0.97 2.42 3.308(15) 152.3 4_565
C8 H8A O11 0.97 2.46 3.412(15) 166.6 4_575
C18 H18A Cl1 0.97 2.94 3.622(12) 128.7 2_645
C20 H20B Cl2 0.96 2.98 3.774(12) 141.0 .
C21 H21 O10 0.93 2.53 3.451(13) 173.8 1_545
C28 H28A O10 0.97 2.43 3.321(14) 152.5 4_575
C28 H28B O9 0.97 2.44 3.391(13) 165.2 4_565
C38 H38A Cl2 0.97 2.89 3.600(12) 130.9 2_545
C35 H35B O10 0.97 2.57 3.542(13) 175.3 1_545
C36 H36 Cl2 0.98 2.77 3.707(10) 159.2 1_545
C24 H24 Cl2 0.93 2.89 3.814(9) 172.9 3_565
C39 H39C O8 0.96 2.43 2.99(2) 117.1 .
O9 H9 Cl2 0.82 2.21 2.990(9) 158.8 4_576
C42 H42A Cl2 0.96 2.97 3.820(16) 148.5 .
O11 H11 Cl1 0.82 2.18 2.978(9) 164.7 4_576
C43 H43C Cl1 0.96 2.94 3.830(17) 155.0 1_545
C19 H19B O4 0.96 2.54 3.08(3) 115.1 .
C19 H19B O7 0.96 2.56 3.32(3) 136.1 .
N1 H1N Cl1 0.95(9) 2.16(10) 3.080(9) 163(7) 1_545
N2 H2N Cl2 0.81(8) 2.30(8) 3.109(8) 175(7) .

loop_
_geom_torsion_atom_site_label_1
_geom_torsion_atom_site_label_2
_geom_torsion_atom_site_label_3
_geom_torsion_atom_site_label_4
_geom_torsion
C1 C17 C5 C4 0.8(14)
C16 C17 C5 C4 -177.3(9)
C1 C17 C5 C6 178.4(8)
C16 C17 C5 C6 0.2(13)
C17 C5 C4 C3 -2.3(15)
C6 C5 C4 C3 -179.9(9)
C17 C5 C6 C7 17.3(13)
C4 C5 C6 C7 -165.2(9)
C8 N1 C7 C6 -170.1(8)
C16 N1 C7 C6 66.7(10)
C5 C6 C7 N1 -49.8(11)
C5 C17 C1 C2 -0.2(14)
C16 C17 C1 C2 178.0(8)
C8 N1 C16 C17 -170.0(7)
C7 N1 C16 C17 -47.7(9)
C8 N1 C16 C15 67.4(9)
C7 N1 C16 C15 -170.3(8)
C1 C17 C16 N1 -163.4(8)
C5 C17 C16 N1 14.9(11)
C1 C17 C16 C15 -43.9(11)
C5 C17 C16 C15 134.3(9)
N1 C16 C15 C14 -52.0(11)
C17 C16 C15 C14 -174.5(8)
C5 C4 C3 O1 179.1(10)
C5 C4 C3 C2 3.2(15)
C18 O1 C3 C4 -176.4(11)
C18 O1 C3 C2 -0.2(12)
C17 C1 C2 O2 -178.7(9)
C17 C1 C2 C3 1.1(14)
C18 O2 C2 C1 179.1(11)
C18 O2 C2 C3 -0.8(12)
C4 C3 C2 C1 -2.7(16)
O1 C3 C2 C1 -179.2(9)
C4 C3 C2 O2 177.2(10)
O1 C3 C2 O2 0.6(12)
C7 N1 C8 C9 -170.4(9)
C16 N1 C8 C9 -47.7(12)
C10 C9 C8 N1 -167.1(11)
C14 C9 C8 N1 13.6(16)
C10 C9 C14 C13 -2(2)
C8 C9 C14 C13 176.8(12)
C10 C9 C14 C15 -179.5(12)
C8 C9 C14 C15 -0.2(18)
C16 C15 C14 C13 -156.3(11)
C16 C15 C14 C9 20.7(15)
C9 C14 C13 C12 3(2)
C15 C14 C13 C12 -179.5(14)
C14 C13 C12 C11 -1(3)
C19 O3 C10 C9 112.5(16)
C19 O3 C10 C11 -67.2(19)
C14 C9 C10 O3 179.1(12)
C8 C9 C10 O3 0(2)
C14 C9 C10 C11 -1(2)
C8 C9 C10 C11 179.4(13)
C20 O4 C11 C12 -5(3)
C20 O4 C11 C10 -177.3(15)
C13 C12 C11 O4 -174.8(17)
C13 C12 C11 C10 -3(3)
O3 C10 C11 O4 -4(2)
C9 C10 C11 O4 176.6(14)
O3 C10 C11 C12 -176.4(15)
C9 C10 C11 C12 4(2)
C2 O2 C18 O1 0.7(13)
C3 O1 C18 O2 -0.3(13)
C36 N2 C27 C26 65.4(10)
C28 N2 C27 C26 -168.7(8)
C30 C29 C34 C33 -1.3(18)
C28 C29 C34 C33 177.4(11)
C30 C29 C34 C35 -180.0(12)
C28 C29 C34 C35 -1.3(17)
C25 C37 C21 C22 -1.9(14)
C36 C37 C21 C22 179.2(9)
C36 N2 C28 C29 -45.2(11)
C27 N2 C28 C29 -171.1(8)
C30 C29 C28 N2 -169.2(11)
C34 C29 C28 N2 12.1(15)
C38 O5 C23 C24 178.2(11)
C38 O5 C23 C22 0.2(11)
C21 C37 C25 C24 1.4(13)
C36 C37 C25 C24 -179.8(8)
C21 C37 C25 C26 178.9(9)
C36 C37 C25 C26 -2.2(13)
N2 C27 C26 C25 -48.7(11)
C37 C25 C26 C27 19.1(13)
C24 C25 C26 C27 -163.3(8)
C34 C29 C30 O7 -179.2(12)
C28 C29 C30 O7 2(2)
C34 C29 C30 C31 1(2)
C28 C29 C30 C31 -177.6(14)
C39 O7 C30 C29 -112.5(15)
C39 O7 C30 C31 67(2)
C38 O6 C22 C21 179.8(11)
C38 O6 C22 C23 2.2(13)
C37 C21 C22 O6 -177.3(10)
C37 C21 C22 C23 0.1(15)
C24 C23 C22 O6 -179.7(9)
O5 C23 C22 O6 -1.6(12)
C24 C23 C22 C21 2.4(15)
O5 C23 C22 C21 -179.4(9)
C40 O8 C31 C32 3(3)
C40 O8 C31 C30 -179.1(16)
C29 C30 C31 O8 -179.8(15)
O7 C30 C31 O8 0(3)
C29 C30 C31 C32 -2(3)
O7 C30 C31 C32 178.7(16)
C29 C34 C33 C32 2(2)
C35 C34 C33 C32 -179.2(13)
C22 O6 C38 O5 -2.0(13)
C23 O5 C38 O6 1.1(13)
O8 C31 C32 C33 -179.6(17)
C30 C31 C32 C33 2(3)
C34 C33 C32 C31 -3(3)
C33 C34 C35 C36 -156.8(11)
C29 C34 C35 C36 21.9(14)
C28 N2 C36 C35 65.9(9)
C27 N2 C36 C35 -169.7(7)
C28 N2 C36 C37 -171.4(7)
C27 N2 C36 C37 -46.9(10)
C34 C35 C36 N2 -52.5(10)
C34 C35 C36 C37 -174.8(8)
C25 C37 C36 N2 15.8(12)
C21 C37 C36 N2 -165.3(8)
C25 C37 C36 C35 136.1(9)
C21 C37 C36 C35 -45.0(12)
O5 C23 C24 C25 179.3(9)
C22 C23 C24 C25 -2.9(14)
C37 C25 C24 C23 1.0(13)
C26 C25 C24 C23 -176.6(9)
